data_7016366
loop_
_publ_author_name
'Shao, Dan-Dan'
'Niu, Jun-Long'
'Hao, Xin-Qi'
'Gong, Jun-Fang'
'Song, Mao-Ping'

_publ_section_title
;
 Neutral and cationic chiral NCN pincer nickel(ii) complexes with
 1,3-bis(2'-imidazolinyl)benzenes: synthesis and characterization.
;
_journal_issue 35
_journal_name_full 'Dalton transactions (Cambridge, England : 2003)'
_journal_page_first 9012
_journal_page_last 9019
_journal_paper_doi 10.1039/c1dt10329f
_journal_volume 40
_journal_year 2011
_chemical_absolute_configuration ad
_chemical_formula_moiety 'B F4, C42 H40 N5 Ni'
_chemical_formula_sum 'C42 H40 B F4 N5 Ni'
_chemical_formula_weight 760.31
_chemical_name_systematic
;
?
;
_space_group_crystal_system monoclinic
_space_group_IT_number 4
_space_group_name_Hall 'P 2yb'
_space_group_name_H-M_alt 'P 1 21 1'
_symmetry_space_group_name_Hall 'P 2yb'
_symmetry_space_group_name_H-M 'P 1 21 1'
_atom_sites_solution_hydrogens geom
_atom_sites_solution_primary direct
_atom_sites_solution_secondary difmap
_audit_creation_date 2011-04-11
_audit_creation_method
;
Olex2 1.1
(compiled 2011.02.15 svn.r1672, GUI svn.r3494)
;
_cell_angle_alpha 90.00
_cell_angle_beta 101.4050(18)
_cell_angle_gamma 90.00
_cell_formula_units_Z 2
_cell_length_a 11.0806(2)
_cell_length_b 12.41579(19)
_cell_length_c 13.7889(3)
_cell_measurement_reflns_used 3367
_cell_measurement_temperature 293.15
_cell_measurement_theta_max 61.0113
_cell_measurement_theta_min 3.2673
_cell_volume 1859.54(6)
_computing_cell_refinement
;
CrysAlisPro, Oxford Diffraction Ltd.,
Version 1.171.34.40 (release 27-08-2010 CrysAlis171 .NET)
(compiled Aug 27 2010,11:50:40)
;
_computing_data_collection
;
CrysAlisPro, Oxford Diffraction Ltd.,
Version 1.171.34.40 (release 27-08-2010 CrysAlis171 .NET)
(compiled Aug 27 2010,11:50:40)
;
_computing_data_reduction
;
CrysAlisPro, Oxford Diffraction Ltd.,
Version 1.171.34.40 (release 27-08-2010 CrysAlis171 .NET)
(compiled Aug 27 2010,11:50:40)
;
_computing_molecular_graphics
;
O. V. Dolomanov, L. J. Bourhis, R. J. Gildea, J. A. K. Howard and H. Puschmann,
OLEX2: a complete structure solution, refinement and analysis program.
J. Appl. Cryst. (2009). 42, 339-341.
;
_computing_publication_material
;
O. V. Dolomanov, L. J. Bourhis, R. J. Gildea, J. A. K. Howard and H. Puschmann,
OLEX2: a complete structure solution, refinement and analysis program.
J. Appl. Cryst. (2009). 42, 339-341.
;
_computing_structure_refinement 'SHELXL-97 (Sheldrick, 1997)'
_computing_structure_solution 'SHELXS-97 (Sheldrick, 1990)'
_diffrn_ambient_temperature 293.15
_diffrn_detector_area_resol_mean 16.2312
_diffrn_measured_fraction_theta_full 0.981
_diffrn_measured_fraction_theta_max 0.981
_diffrn_measurement_details
;
1 omega -105.00 -19.00 0.5000 6.0000
omega____ theta____ kappa____ phi______ frames
- -35.1548 -37.0000 -90.0000 172

2 omega -97.00 -7.00 0.5000 6.0000
omega____ theta____ kappa____ phi______ frames
- -35.1548 -77.0000 30.0000 180

3 omega 69.00 158.00 0.5000 30.0000
omega____ theta____ kappa____ phi______ frames
- 89.2441 45.0000 120.0000 178

4 omega 80.00 117.00 0.5000 30.0000
omega____ theta____ kappa____ phi______ frames
- 89.2441 -77.0000 -30.0000 74

5 omega 22.00 113.00 0.5000 30.0000
omega____ theta____ kappa____ phi______ frames
- 89.2441 -77.0000 -150.0000 182

6 omega 61.00 154.00 0.5000 30.0000
omega____ theta____ kappa____ phi______ frames
- 89.2441 15.0000 -120.0000 186

7 omega 20.00 56.00 0.5000 30.0000
omega____ theta____ kappa____ phi______ frames
- 89.2441 -77.0000 -30.0000 72

8 omega 102.00 153.00 0.5000 30.0000
omega____ theta____ kappa____ phi______ frames
- 89.2441 111.0000 60.0000 102

9 omega -82.00 -36.00 0.5000 6.0000
omega____ theta____ kappa____ phi______ frames
- -35.1548 109.0000 164.0000 92

10 omega -105.00 -5.00 0.5000 6.0000
omega____ theta____ kappa____ phi______ frames
- -35.1548 -77.0000 -180.0000 200
;
_diffrn_measurement_device_type 'Xcalibur, Eos, Gemini'
_diffrn_measurement_method '\w scans'
_diffrn_orient_matrix_UB_11 -0.1125573000
_diffrn_orient_matrix_UB_12 0.0019900000
_diffrn_orient_matrix_UB_13 0.0501210000
_diffrn_orient_matrix_UB_21 -0.0831079000
_diffrn_orient_matrix_UB_22 0.0311962000
_diffrn_orient_matrix_UB_23 -0.0993214000
_diffrn_orient_matrix_UB_31 -0.0234393000
_diffrn_orient_matrix_UB_32 -0.1200379000
_diffrn_orient_matrix_UB_33 -0.0249420000
_diffrn_radiation_monochromator graphite
_diffrn_radiation_type 'Cu K\a'
_diffrn_radiation_wavelength 1.5418
_diffrn_reflns_av_R_equivalents 0.0264
_diffrn_reflns_av_unetI/netI 0.0392
_diffrn_reflns_limit_h_max 11
_diffrn_reflns_limit_h_min -12
_diffrn_reflns_limit_k_max 9
_diffrn_reflns_limit_k_min -13
_diffrn_reflns_limit_l_max 15
_diffrn_reflns_limit_l_min -10
_diffrn_reflns_number 5855
_diffrn_reflns_theta_full 61.08
_diffrn_reflns_theta_max 61.08
_diffrn_reflns_theta_min 3.27
_diffrn_source 'Enhance (Cu) X-ray Source'
_exptl_absorpt_coefficient_mu 1.233
_exptl_absorpt_correction_T_max 1.00000
_exptl_absorpt_correction_T_min 0.73148
_exptl_absorpt_correction_type multi-scan
_exptl_absorpt_process_details
;
CrysAlisPro, Oxford Diffraction Ltd.,
Version 1.171.34.40 (release 27-08-2010 CrysAlis171 .NET)
(compiled Aug 27 2010,11:50:40)
Empirical absorption correction using spherical harmonics,
implemented in SCALE3 ABSPACK scaling algorithm.
;
_exptl_crystal_colour red
_exptl_crystal_density_diffrn 1.358
_exptl_crystal_density_method 'not measured'
_exptl_crystal_F_000 792
_exptl_crystal_size_max 0.20
_exptl_crystal_size_mid 0.13
_exptl_crystal_size_min 0.10
_refine_diff_density_max 0.335
_refine_diff_density_min -0.436
_refine_diff_density_rms 0.045
_refine_ls_abs_structure_details 'Flack H D (1983), Acta Cryst. A39, 876-881'
_refine_ls_abs_structure_Flack 0.02(5)
_refine_ls_extinction_method none
_refine_ls_goodness_of_fit_ref 1.036
_refine_ls_hydrogen_treatment constr
_refine_ls_matrix_type full
_refine_ls_number_parameters 494
_refine_ls_number_reflns 4030
_refine_ls_number_restraints 11
_refine_ls_restrained_S_all 1.103
_refine_ls_R_factor_all 0.0584
_refine_ls_R_factor_gt 0.0509
_refine_ls_shift/su_max 0.000
_refine_ls_shift/su_mean 0.000
_refine_ls_structure_factor_coef Fsqd
_refine_ls_weighting_details 'calc w=1/[\s^2^(Fo^2^)+(0.0931P)^2^+0.4672P] where P=(Fo^2^+2Fc^2^)/3'
_refine_ls_weighting_scheme calc
_refine_ls_wR_factor_gt 0.1355
_refine_ls_wR_factor_ref 0.1479
_reflns_number_gt 3569
_reflns_number_total 4030
_reflns_threshold_expression >2sigma(I)
_cod_data_source_file c1dt10329f.txt
_cod_data_source_block CCDC-811901
_cod_database_code 7016366
_chemical_oxdiff_formula 'C11 H10 S O2'
_reflns_odcompleteness_completeness 72.88
_reflns_odcompleteness_iscentric 0
_reflns_odcompleteness_theta 58.86

loop_
_space_group_symop_id
_space_group_symop_operation_xyz
1 'x, y, z'
2 '-x, y+1/2, -z'

loop_
_atom_site_label
_atom_site_type_symbol
_atom_site_fract_x
_atom_site_fract_y
_atom_site_fract_z
_atom_site_U_iso_or_equiv
_atom_site_adp_type
_atom_site_occupancy
_atom_site_symmetry_multiplicity
_atom_site_calc_flag
_atom_site_refinement_flags
_atom_site_disorder_assembly
_atom_site_disorder_group
B1 B 0.0431(8) 1.0779(8) 0.1150(10) 0.110(4) Uani 1 1 d D . .
C1 C 0.3904(5) 0.7124(4) 0.8267(4) 0.0540(12) Uani 1 1 d . . .
C2 C 0.3789(5) 0.6545(4) 0.7396(4) 0.0575(13) Uani 1 1 d . . .
C3 C 0.4820(5) 0.6043(5) 0.7145(4) 0.0592(13) Uani 1 1 d . . .
H3 H 0.4753 0.5639 0.6569 0.071 Uiso 1 1 calc R . .
C4 C 0.5954(5) 0.6172(5) 0.7793(4) 0.0581(13) Uani 1 1 d . . .
H4 H 0.6654 0.5869 0.7627 0.070 Uiso 1 1 calc R . .
C5 C 0.6067(5) 0.6735(4) 0.8674(4) 0.0540(13) Uani 1 1 d . . .
H5 H 0.6830 0.6800 0.9096 0.065 Uiso 1 1 calc R . .
C6 C 0.5030(5) 0.7200(4) 0.8919(4) 0.0526(12) Uani 1 1 d . . .
C7 C 0.4832(5) 0.7864(5) 0.9748(3) 0.0549(11) Uani 1 1 d . . .
C8 C 0.2499(6) 0.6638(5) 0.6871(4) 0.0633(15) Uani 1 1 d . . .
C9 C 0.2753(7) 0.8971(6) 0.5886(5) 0.0778(18) Uani 1 1 d . . .
H9 H 0.2994 0.9032 0.6570 0.093 Uiso 1 1 calc R . .
C10 C 0.3620(8) 0.9080(6) 0.5308(6) 0.093(2) Uani 1 1 d . . .
H10 H 0.4447 0.9171 0.5593 0.112 Uiso 1 1 calc R . .
C11 C 0.3232(10) 0.9051(7) 0.4279(7) 0.106(3) Uani 1 1 d . . .
H11 H 0.3806 0.9136 0.3875 0.127 Uiso 1 1 calc R . .
C12 C 0.2034(10) 0.8902(8) 0.3865(6) 0.110(3) Uani 1 1 d . . .
H12 H 0.1781 0.8892 0.3181 0.132 Uiso 1 1 calc R . .
C13 C 0.1188(8) 0.8764(7) 0.4468(6) 0.093(2) Uani 1 1 d . . .
H13 H 0.0364 0.8662 0.4178 0.112 Uiso 1 1 calc R . .
C14 C 0.1524(6) 0.8771(5) 0.5480(5) 0.0707(16) Uani 1 1 d . . .
C15 C 0.0603(6) 0.8581(6) 0.6127(5) 0.080(2) Uani 1 1 d . . .
H15A H -0.0216 0.8706 0.5739 0.095 Uiso 1 1 calc R . .
H15B H 0.0742 0.9105 0.6659 0.095 Uiso 1 1 calc R . .
C16 C 0.0640(6) 0.7442(6) 0.6585(5) 0.0755(19) Uani 1 1 d . . .
H16 H -0.0040 0.7361 0.6938 0.091 Uiso 1 1 calc R . .
C17 C 0.0605(6) 0.6539(7) 0.5855(6) 0.087(2) Uani 1 1 d . . .
H17A H 0.0277 0.6780 0.5186 0.104 Uiso 1 1 calc R . .
H17B H 0.0113 0.5942 0.6013 0.104 Uiso 1 1 calc R . .
C18 C 0.2290(5) 0.5218(5) 0.5620(4) 0.0628(15) Uani 1 1 d . . .
C19 C 0.2525(6) 0.5134(7) 0.4666(5) 0.0773(18) Uani 1 1 d . . .
H19 H 0.2477 0.5735 0.4258 0.093 Uiso 1 1 calc R . .
C20 C 0.2835(7) 0.4123(9) 0.4340(6) 0.096(3) Uani 1 1 d . . .
H20 H 0.2989 0.4058 0.3703 0.115 Uiso 1 1 calc R . .
C21 C 0.2920(7) 0.3230(8) 0.4925(6) 0.093(2) Uani 1 1 d . . .
C22 C 0.2705(7) 0.3342(6) 0.5850(6) 0.090(2) Uani 1 1 d . . .
H22 H 0.2792 0.2745 0.6265 0.108 Uiso 1 1 calc R . .
C23 C 0.2364(6) 0.4306(6) 0.6197(5) 0.0742(17) Uani 1 1 d . . .
H23 H 0.2181 0.4344 0.6826 0.089 Uiso 1 1 calc R . .
C24 C 0.3229(13) 0.2139(12) 0.4527(10) 0.161(5) Uani 1 1 d . . .
H24A H 0.2808 0.2066 0.3851 0.241 Uiso 1 1 calc R . .
H24B H 0.2972 0.1575 0.4917 0.241 Uiso 1 1 calc R . .
H24C H 0.4101 0.2091 0.4562 0.241 Uiso 1 1 calc R . .
C25 C 0.3221(6) 0.6183(5) 1.0926(5) 0.0712(16) Uani 1 1 d . . .
H25 H 0.2714 0.6263 1.0307 0.085 Uiso 1 1 calc R . .
C26 C 0.3730(7) 0.5177(6) 1.1219(6) 0.0822(19) Uani 1 1 d . . .
H26 H 0.3559 0.4593 1.0792 0.099 Uiso 1 1 calc R . .
C27 C 0.4472(8) 0.5043(6) 1.2121(6) 0.088(2) Uani 1 1 d . . .
H27 H 0.4807 0.4371 1.2311 0.105 Uiso 1 1 calc R . .
C28 C 0.4719(8) 0.5894(7) 1.2738(6) 0.093(2) Uani 1 1 d . . .
H28 H 0.5220 0.5805 1.3358 0.111 Uiso 1 1 calc R . .
C29 C 0.4228(8) 0.6908(7) 1.2451(5) 0.087(2) Uani 1 1 d . . .
H29 H 0.4420 0.7489 1.2880 0.105 Uiso 1 1 calc R . .
C30 C 0.3469(6) 0.7061(5) 1.1552(4) 0.0650(15) Uani 1 1 d . . .
C31 C 0.2928(6) 0.8163(5) 1.1233(5) 0.0725(17) Uani 1 1 d . . .
H31A H 0.2095 0.8063 1.0862 0.087 Uiso 1 1 calc R . .
H31B H 0.2877 0.8576 1.1821 0.087 Uiso 1 1 calc R . .
C32 C 0.3639(6) 0.8814(5) 1.0607(5) 0.0688(16) Uani 1 1 d . . .
H32 H 0.3237 0.9513 1.0451 0.083 Uiso 1 1 calc R . .
C33 C 0.5010(6) 0.8990(5) 1.1087(5) 0.0692(16) Uani 1 1 d . . .
H33A H 0.5271 0.9718 1.0979 0.083 Uiso 1 1 calc R . .
H33B H 0.5161 0.8846 1.1792 0.083 Uiso 1 1 calc R . .
C34 C 0.6795(5) 0.7753(5) 1.0994(3) 0.0572(12) Uani 1 1 d . . .
C35 C 0.7812(6) 0.8387(6) 1.1245(5) 0.0733(17) Uani 1 1 d . . .
H35 H 0.7755 0.9122 1.1114 0.088 Uiso 1 1 calc R . .
C36 C 0.8928(5) 0.7946(6) 1.1694(5) 0.0753(17) Uani 1 1 d . . .
H36 H 0.9612 0.8392 1.1869 0.090 Uiso 1 1 calc R . .
C37 C 0.9048(5) 0.6850(6) 1.1886(4) 0.0691(16) Uani 1 1 d . . .
C38 C 0.8023(6) 0.6224(5) 1.1630(5) 0.0702(16) Uani 1 1 d . . .
H38 H 0.8087 0.5488 1.1752 0.084 Uiso 1 1 calc R . .
C39 C 0.6892(5) 0.6649(5) 1.1194(5) 0.0628(14) Uani 1 1 d . . .
H39 H 0.6205 0.6206 1.1035 0.075 Uiso 1 1 calc R . .
C40 C 1.0268(7) 0.6368(8) 1.2377(8) 0.110(3) Uani 1 1 d . . .
H40A H 1.0238 0.6171 1.3045 0.165 Uiso 1 1 calc R . .
H40B H 1.0911 0.6887 1.2380 0.165 Uiso 1 1 calc R . .
H40C H 1.0430 0.5740 1.2018 0.165 Uiso 1 1 calc R . .
C41 C 0.0237(12) 0.8714(9) 0.8942(8) 0.135(4) Uani 1 1 d D . .
C42 C -0.0969(13) 0.8957(16) 0.9163(17) 0.232(10) Uani 1 1 d D . .
H42A H -0.1533 0.9133 0.8561 0.348 Uiso 1 1 calc R . .
H42B H -0.0899 0.9558 0.9609 0.348 Uiso 1 1 calc R . .
H42C H -0.1268 0.8341 0.9463 0.348 Uiso 1 1 calc R . .
F1 F -0.0799(6) 1.0742(8) 0.0954(9) 0.143(4) Uani 0.710(7) 1 d PD A 1
F2 F 0.0873(12) 1.1803(8) 0.1171(18) 0.247(9) Uani 0.710(7) 1 d PD A 1
F3 F 0.0803(19) 1.0381(15) 0.2068(10) 0.242(9) Uani 0.710(7) 1 d PD A 1
F4 F 0.0962(11) 1.0115(10) 0.0581(13) 0.200(5) Uani 0.710(7) 1 d P A 1
N1 N 0.1820(4) 0.7278(4) 0.7278(4) 0.0661(13) Uani 1 1 d . . .
N2 N 0.1940(5) 0.6228(4) 0.5980(4) 0.0705(14) Uani 1 1 d . . .
N3 N 0.3724(4) 0.8248(4) 0.9680(3) 0.0582(11) Uani 1 1 d . . .
N4 N 0.5635(4) 0.8204(4) 1.0569(3) 0.0616(12) Uani 1 1 d . . .
N5 N 0.1122(5) 0.8511(5) 0.8810(5) 0.0754(16) Uani 1 1 d D . .
Ni1 Ni 0.25668(8) 0.78478(7) 0.85339(6) 0.0603(3) Uani 1 1 d . . .
F2A F 0.103(3) 1.147(2) 0.188(2) 0.247(9) Uani 0.290(7) 1 d PD A 2
F4A F -0.009(3) 1.141(3) 0.036(2) 0.200(5) Uani 0.290(7) 1 d PD A 2
F1A F -0.0444(17) 1.052(2) 0.1725(19) 0.143(4) Uani 0.290(7) 1 d PD A 2
F3A F 0.118(4) 0.993(3) 0.142(4) 0.242(9) Uani 0.290(7) 1 d PD A 2

loop_
_atom_site_aniso_label
_atom_site_aniso_U_11
_atom_site_aniso_U_22
_atom_site_aniso_U_33
_atom_site_aniso_U_23
_atom_site_aniso_U_13
_atom_site_aniso_U_12
B1 0.062(5) 0.062(6) 0.196(12) 0.024(6) 0.003(6) 0.006(4)
C1 0.057(3) 0.039(3) 0.062(3) 0.003(2) 0.001(2) 0.002(2)
C2 0.055(3) 0.044(3) 0.068(3) 0.003(3) -0.003(2) 0.000(2)
C3 0.061(3) 0.046(3) 0.065(3) 0.002(3) -0.001(2) -0.001(3)
C4 0.054(3) 0.051(3) 0.066(3) 0.008(3) 0.005(2) 0.006(3)
C5 0.047(3) 0.039(3) 0.070(3) 0.008(2) -0.002(2) 0.000(2)
C6 0.055(3) 0.037(3) 0.060(3) 0.004(2) -0.004(2) -0.002(2)
C7 0.057(3) 0.039(3) 0.064(3) 0.002(3) 0.001(2) -0.001(3)
C8 0.057(3) 0.051(3) 0.073(3) -0.006(3) -0.009(3) 0.003(3)
C9 0.076(4) 0.061(4) 0.088(4) -0.008(3) -0.005(3) 0.000(3)
C10 0.079(5) 0.070(5) 0.125(6) -0.015(4) 0.007(4) -0.016(4)
C11 0.135(8) 0.082(6) 0.106(6) -0.026(5) 0.039(6) -0.016(5)
C12 0.126(7) 0.113(8) 0.087(5) -0.028(5) 0.014(5) -0.010(6)
C13 0.084(5) 0.090(6) 0.092(5) -0.018(4) -0.017(4) 0.016(4)
C14 0.067(4) 0.056(4) 0.081(4) -0.005(3) -0.005(3) 0.016(3)
C15 0.056(4) 0.072(5) 0.099(5) -0.015(4) -0.014(3) 0.021(3)
C16 0.045(3) 0.074(4) 0.099(5) -0.011(3) -0.006(3) 0.002(3)
C17 0.063(4) 0.075(5) 0.107(5) -0.011(4) -0.020(4) -0.002(4)
C18 0.051(3) 0.059(4) 0.070(4) -0.007(3) -0.008(2) -0.002(3)
C19 0.069(4) 0.089(5) 0.068(4) 0.003(4) 0.000(3) -0.008(4)
C20 0.067(4) 0.138(8) 0.082(5) -0.032(5) 0.014(3) -0.011(5)
C21 0.077(5) 0.100(6) 0.096(5) -0.023(5) 0.001(4) 0.014(4)
C22 0.086(5) 0.063(4) 0.109(6) -0.007(4) -0.007(4) 0.007(4)
C23 0.083(4) 0.063(4) 0.071(4) -0.007(3) 0.003(3) -0.002(3)
C24 0.153(10) 0.141(10) 0.183(11) -0.077(9) 0.021(8) 0.041(9)
C25 0.065(4) 0.059(4) 0.085(4) -0.003(3) 0.002(3) -0.003(3)
C26 0.084(4) 0.054(4) 0.103(5) -0.013(4) 0.005(4) -0.003(4)
C27 0.096(5) 0.060(4) 0.102(5) 0.007(4) 0.007(4) 0.011(4)
C28 0.119(6) 0.076(5) 0.074(4) 0.010(4) -0.003(4) 0.018(5)
C29 0.113(6) 0.065(4) 0.078(4) -0.007(4) 0.005(4) 0.005(4)
C30 0.064(3) 0.056(4) 0.075(4) 0.002(3) 0.014(3) 0.003(3)
C31 0.076(4) 0.062(4) 0.079(4) -0.002(3) 0.014(3) 0.018(3)
C32 0.072(4) 0.051(4) 0.080(4) -0.007(3) 0.004(3) 0.009(3)
C33 0.074(4) 0.051(3) 0.077(4) -0.011(3) 0.000(3) 0.000(3)
C34 0.060(3) 0.049(3) 0.060(3) 0.000(3) 0.002(2) -0.002(3)
C35 0.072(4) 0.058(4) 0.081(4) 0.006(3) -0.005(3) -0.016(3)
C36 0.059(3) 0.069(5) 0.089(4) 0.002(4) -0.007(3) -0.016(4)
C37 0.055(3) 0.073(4) 0.074(3) -0.001(3) 0.000(3) 0.004(3)
C38 0.066(4) 0.053(4) 0.088(4) 0.009(3) 0.007(3) 0.004(3)
C39 0.052(3) 0.041(3) 0.089(4) -0.002(3) -0.001(3) -0.005(2)
C40 0.068(5) 0.104(7) 0.145(7) 0.002(6) -0.010(4) 0.014(5)
C41 0.181(13) 0.092(8) 0.123(7) 0.018(6) 0.008(8) -0.015(9)
C42 0.140(12) 0.210(19) 0.38(3) 0.076(18) 0.133(15) 0.070(12)
F1 0.055(4) 0.120(6) 0.240(11) -0.028(7) -0.007(5) 0.004(4)
F2 0.112(6) 0.082(7) 0.58(3) 0.075(10) 0.134(13) -0.012(6)
F3 0.286(18) 0.179(14) 0.203(15) 0.039(11) -0.094(15) -0.009(13)
F4 0.156(9) 0.145(9) 0.314(15) -0.005(9) 0.082(10) 0.079(8)
N1 0.052(3) 0.055(3) 0.084(3) -0.003(2) -0.006(2) 0.005(2)
N2 0.058(3) 0.054(3) 0.088(3) -0.011(3) -0.014(2) 0.002(2)
N3 0.054(3) 0.044(3) 0.071(3) -0.004(2) -0.0004(19) 0.003(2)
N4 0.062(3) 0.047(3) 0.068(3) -0.008(2) -0.006(2) 0.003(2)
N5 0.063(3) 0.060(4) 0.095(4) -0.009(3) -0.003(3) 0.013(3)
Ni1 0.0510(5) 0.0459(5) 0.0777(6) -0.0031(5) -0.0030(4) 0.0040(4)
F2A 0.112(6) 0.082(7) 0.58(3) 0.075(10) 0.134(13) -0.012(6)
F4A 0.156(9) 0.145(9) 0.314(15) -0.005(9) 0.082(10) 0.079(8)
F1A 0.055(4) 0.120(6) 0.240(11) -0.028(7) -0.007(5) 0.004(4)
F3A 0.286(18) 0.179(14) 0.203(15) 0.039(11) -0.094(15) -0.009(13)

loop_
_atom_type_symbol
_atom_type_description
_atom_type_scat_dispersion_real
_atom_type_scat_dispersion_imag
_atom_type_scat_source
C C 0.0181 0.0091 'International Tables Vol C Tables 4.2.6.8 and 6.1.1.4'
H H 0.0000 0.0000 'International Tables Vol C Tables 4.2.6.8 and 6.1.1.4'
Ni Ni -3.0029 0.5091 'International Tables Vol C Tables 4.2.6.8 and 6.1.1.4'
N N 0.0311 0.0180 'International Tables Vol C Tables 4.2.6.8 and 6.1.1.4'
F F 0.0727 0.0534 'International Tables Vol C Tables 4.2.6.8 and 6.1.1.4'
B B 0.0090 0.0039 'International Tables Vol C Tables 4.2.6.8 and 6.1.1.4'

loop_
_geom_angle_atom_site_label_1
_geom_angle_atom_site_label_2
_geom_angle_atom_site_label_3
_geom_angle
F1 B1 F2 112.6(10)
F1 B1 F3 106.8(13)
F1 B1 F4 113.9(12)
F1 B1 F2A 119.2(18)
F1 B1 F4A 66.9(16)
F1 B1 F1A 46.9(10)
F1 B1 F3A 126(3)
F2 B1 F2A 44.6(14)
F2 B1 F4A 65.0(17)
F2 B1 F1A 119.0(16)
F3 B1 F2 106.3(15)
F3 B1 F4 103.6(13)
F3 B1 F2A 62.1(15)
F3 B1 F4A 163.6(18)
F3 B1 F1A 60.3(13)
F3 B1 F3A 53(2)
F4 B1 F2 112.7(12)
F4 B1 F2A 126.9(17)
F4 B1 F4A 92.7(15)
F4 B1 F1A 128.3(14)
F2A B1 F1A 90.8(18)
F4A B1 F2A 107(2)
F4A B1 F1A 110.5(17)
F3A B1 F2 121(2)
F3A B1 F4 50(2)
F3A B1 F2A 96(2)
F3A B1 F4A 143(3)
F3A B1 F1A 98(3)
C2 C1 C6 120.9(5)
C2 C1 Ni1 119.3(4)
C6 C1 Ni1 119.7(4)
C1 C2 C3 120.3(5)
C1 C2 C8 107.4(5)
C3 C2 C8 132.2(5)
C2 C3 H3 121.2
C4 C3 C2 117.6(5)
C4 C3 H3 121.2
C3 C4 H4 118.9
C5 C4 C3 122.1(5)
C5 C4 H4 118.9
C4 C5 H5 120.4
C4 C5 C6 119.2(5)
C6 C5 H5 120.4
C1 C6 C7 106.9(5)
C5 C6 C1 119.7(5)
C5 C6 C7 133.3(5)
N3 C7 C6 115.8(4)
N3 C7 N4 113.4(5)
N4 C7 C6 130.7(5)
N1 C8 C2 115.2(5)
N1 C8 N2 114.9(5)
N2 C8 C2 129.7(6)
C10 C9 H9 119.1
C10 C9 C14 121.8(7)
C14 C9 H9 119.1
C9 C10 H10 120.7
C9 C10 C11 118.5(8)
C11 C10 H10 120.7
C10 C11 H11 119.7
C12 C11 C10 120.7(9)
C12 C11 H11 119.7
C11 C12 H12 120.3
C11 C12 C13 119.4(8)
C13 C12 H12 120.3
C12 C13 H13 119.0
C14 C13 C12 122.1(8)
C14 C13 H13 119.0
C9 C14 C15 121.0(6)
C13 C14 C9 117.4(7)
C13 C14 C15 121.6(6)
C14 C15 H15A 108.6
C14 C15 H15B 108.6
C14 C15 C16 114.8(6)
H15A C15 H15B 107.5
C16 C15 H15A 108.6
C16 C15 H15B 108.6
C15 C16 H16 109.6
C17 C16 C15 114.5(6)
C17 C16 H16 109.6
N1 C16 C15 109.9(5)
N1 C16 H16 109.6
N1 C16 C17 103.5(5)
C16 C17 H17A 111.2
C16 C17 H17B 111.2
C16 C17 N2 102.7(5)
H17A C17 H17B 109.1
N2 C17 H17A 111.2
N2 C17 H17B 111.2
C19 C18 N2 120.5(6)
C23 C18 C19 118.9(6)
C23 C18 N2 120.6(6)
C18 C19 H19 120.8
C18 C19 C20 118.3(7)
C20 C19 H19 120.8
C19 C20 H20 119.0
C21 C20 C19 122.1(7)
C21 C20 H20 119.0
C20 C21 C24 120.2(9)
C22 C21 C20 118.1(8)
C22 C21 C24 121.7(10)
C21 C22 H22 118.9
C21 C22 C23 122.1(8)
C23 C22 H22 118.9
C18 C23 H23 119.8
C22 C23 C18 120.4(7)
C22 C23 H23 119.8
C21 C24 H24A 109.5
C21 C24 H24B 109.5
C21 C24 H24C 109.5
H24A C24 H24B 109.5
H24A C24 H24C 109.5
H24B C24 H24C 109.5
C26 C25 H25 119.8
C30 C25 H25 119.8
C30 C25 C26 120.3(6)
C25 C26 H26 119.6
C27 C26 C25 120.8(7)
C27 C26 H26 119.6
C26 C27 H27 120.3
C28 C27 C26 119.4(7)
C28 C27 H27 120.3
C27 C28 H28 119.7
C27 C28 C29 120.6(7)
C29 C28 H28 119.7
C28 C29 H29 119.5
C30 C29 C28 121.1(7)
C30 C29 H29 119.5
C25 C30 C31 120.5(5)
C29 C30 C25 117.9(6)
C29 C30 C31 121.6(6)
C30 C31 H31A 108.5
C30 C31 H31B 108.5
H31A C31 H31B 107.5
C32 C31 C30 115.2(5)
C32 C31 H31A 108.5
C32 C31 H31B 108.5
C31 C32 H32 109.5
C31 C32 C33 114.2(5)
C33 C32 H32 109.5
N3 C32 C31 111.6(5)
N3 C32 H32 109.5
N3 C32 C33 102.2(5)
C32 C33 H33A 111.3
C32 C33 H33B 111.3
H33A C33 H33B 109.2
N4 C33 C32 102.5(5)
N4 C33 H33A 111.3
N4 C33 H33B 111.3
C35 C34 C39 119.3(5)
C35 C34 N4 120.9(6)
C39 C34 N4 119.8(5)
C34 C35 H35 119.8
C34 C35 C36 120.5(7)
C36 C35 H35 119.8
C35 C36 H36 119.4
C35 C36 C37 121.1(6)
C37 C36 H36 119.4
C36 C37 C40 121.1(7)
C38 C37 C36 117.8(6)
C38 C37 C40 121.1(7)
C37 C38 H38 118.9
C37 C38 C39 122.1(6)
C39 C38 H38 118.9
C34 C39 H39 120.4
C38 C39 C34 119.2(5)
C38 C39 H39 120.4
C37 C40 H40A 109.5
C37 C40 H40B 109.5
C37 C40 H40C 109.5
H40A C40 H40B 109.5
H40A C40 H40C 109.5
H40B C40 H40C 109.5
N5 C41 C42 177.4(14)
C41 C42 H42A 109.5
C41 C42 H42B 109.5
C41 C42 H42C 109.5
H42A C42 H42B 109.5
H42A C42 H42C 109.5
H42B C42 H42C 109.5
C8 N1 C16 108.7(5)
C8 N1 Ni1 115.9(4)
C16 N1 Ni1 135.2(4)
C8 N2 C17 105.6(5)
C8 N2 C18 122.4(5)
C18 N2 C17 120.8(5)
C7 N3 C32 109.4(4)
C7 N3 Ni1 115.9(4)
C32 N3 Ni1 134.2(4)
C7 N4 C33 108.6(5)
C7 N4 C34 127.6(5)
C34 N4 C33 122.6(4)
C41 N5 Ni1 167.8(9)
C1 Ni1 N1 81.8(2)
C1 Ni1 N3 81.7(2)
C1 Ni1 N5 176.2(3)
N1 Ni1 N5 96.4(2)
N3 Ni1 N1 163.3(2)
N3 Ni1 N5 100.2(2)

loop_
_geom_bond_atom_site_label_1
_geom_bond_atom_site_label_2
_geom_bond_distance
B1 F1 1.337(11)
B1 F2 1.361(13)
B1 F3 1.344(14)
B1 F4 1.352(17)
B1 F2A 1.39(2)
B1 F4A 1.377(19)
B1 F1A 1.404(18)
B1 F3A 1.35(2)
C1 C2 1.384(8)
C1 C6 1.389(8)
C1 Ni1 1.831(6)
C2 C3 1.403(9)
C2 C8 1.473(8)
C3 H3 0.9300
C3 C4 1.399(8)
C4 H4 0.9300
C4 C5 1.385(8)
C5 H5 0.9300
C5 C6 1.386(8)
C6 C7 1.461(8)
C7 N3 1.303(7)
C7 N4 1.361(7)
C8 N1 1.296(8)
C8 N2 1.360(8)
C9 H9 0.9300
C9 C10 1.371(11)
C9 C14 1.388(10)
C10 H10 0.9300
C10 C11 1.400(12)
C11 H11 0.9300
C11 C12 1.350(13)
C12 H12 0.9300
C12 C13 1.381(13)
C13 H13 0.9300
C13 C14 1.371(10)
C14 C15 1.502(11)
C15 H15A 0.9700
C15 H15B 0.9700
C15 C16 1.545(11)
C16 H16 0.9800
C16 C17 1.502(10)
C16 N1 1.473(8)
C17 H17A 0.9700
C17 H17B 0.9700
C17 N2 1.506(9)
C18 C19 1.394(9)
C18 C23 1.378(10)
C18 N2 1.431(8)
C19 H19 0.9300
C19 C20 1.399(13)
C20 H20 0.9300
C20 C21 1.364(13)
C21 C22 1.350(11)
C21 C24 1.525(14)
C22 H22 0.9300
C22 C23 1.369(10)
C23 H23 0.9300
C24 H24A 0.9600
C24 H24B 0.9600
C24 H24C 0.9600
C25 H25 0.9300
C25 C26 1.396(10)
C25 C30 1.384(9)
C26 H26 0.9300
C26 C27 1.359(11)
C27 H27 0.9300
C27 C28 1.350(11)
C28 H28 0.9300
C28 C29 1.398(11)
C29 H29 0.9300
C29 C30 1.366(9)
C30 C31 1.524(9)
C31 H31A 0.9700
C31 H31B 0.9700
C31 C32 1.512(10)
C32 H32 0.9800
C32 C33 1.548(9)
C32 N3 1.479(8)
C33 H33A 0.9700
C33 H33B 0.9700
C33 N4 1.462(8)
C34 C35 1.362(9)
C34 C39 1.398(9)
C34 N4 1.418(7)
C35 H35 0.9300
C35 C36 1.382(9)
C36 H36 0.9300
C36 C37 1.388(11)
C37 C38 1.363(9)
C37 C40 1.511(10)
C38 H38 0.9300
C38 C39 1.383(9)
C39 H39 0.9300
C40 H40A 0.9600
C40 H40B 0.9600
C40 H40C 0.9600
C41 C42 1.459(14)
C41 N5 1.063(12)
C42 H42A 0.9600
C42 H42B 0.9600
C42 H42C 0.9600
N1 Ni1 1.902(5)
N3 Ni1 1.894(4)
N5 Ni1 1.904(6)

loop_
_geom_torsion_atom_site_label_1
_geom_torsion_atom_site_label_2
_geom_torsion_atom_site_label_3
_geom_torsion_atom_site_label_4
_geom_torsion
C1 C2 C3 C4 -1.3(8)
C1 C2 C8 N1 5.2(8)
C1 C2 C8 N2 178.7(6)
C1 C6 C7 N3 -2.4(7)
C1 C6 C7 N4 -178.3(6)
C2 C1 C6 C5 3.2(8)
C2 C1 C6 C7 179.7(5)
C2 C1 Ni1 N1 -1.0(5)
C2 C1 Ni1 N3 -178.8(5)
C2 C1 Ni1 N5 61(4)
C2 C3 C4 C5 2.5(9)
C2 C8 N1 C16 169.7(6)
C2 C8 N1 Ni1 -6.4(7)
C2 C8 N2 C17 177.2(7)
C2 C8 N2 C18 33.3(11)
C3 C2 C8 N1 -172.0(6)
C3 C2 C8 N2 1.5(12)
C3 C4 C5 C6 -0.9(8)
C4 C5 C6 C1 -2.0(8)
C4 C5 C6 C7 -177.4(6)
C5 C6 C7 N3 173.5(6)
C5 C6 C7 N4 -2.4(11)
C6 C1 C2 C3 -1.5(8)
C6 C1 C2 C8 -179.1(5)
C6 C1 Ni1 N1 176.3(5)
C6 C1 Ni1 N3 -1.5(4)
C6 C1 Ni1 N5 -121(4)
C6 C7 N3 C32 174.9(5)
C6 C7 N3 Ni1 1.4(7)
C6 C7 N4 C33 171.0(6)
C6 C7 N4 C34 -20.9(10)
C7 N3 Ni1 C1 0.0(4)
C7 N3 Ni1 N1 -7.8(11)
C7 N3 Ni1 N5 176.6(5)
C8 C2 C3 C4 175.6(6)
C8 N1 Ni1 C1 4.2(5)
C8 N1 Ni1 N3 11.9(11)
C8 N1 Ni1 N5 -172.4(5)
C9 C10 C11 C12 -1.0(13)
C9 C14 C15 C16 -77.9(8)
C10 C9 C14 C13 -4.7(11)
C10 C9 C14 C15 175.9(7)
C10 C11 C12 C13 -0.8(15)
C11 C12 C13 C14 -0.1(15)
C12 C13 C14 C9 2.8(12)
C12 C13 C14 C15 -177.8(8)
C13 C14 C15 C16 102.7(8)
C14 C9 C10 C11 3.8(12)
C14 C15 C16 C17 -50.6(8)
C14 C15 C16 N1 65.3(7)
C15 C16 C17 N2 98.8(7)
C15 C16 N1 C8 -106.0(6)
C15 C16 N1 Ni1 68.9(8)
C16 C17 N2 C8 18.7(8)
C16 C17 N2 C18 163.2(6)
C16 N1 Ni1 C1 -170.5(7)
C16 N1 Ni1 N3 -162.7(7)
C16 N1 Ni1 N5 12.9(7)
C17 C16 N1 C8 16.7(8)
C17 C16 N1 Ni1 -168.4(5)
C18 C19 C20 C21 -0.4(10)
C19 C18 C23 C22 2.3(9)
C19 C18 N2 C8 -130.4(7)
C19 C18 N2 C17 91.1(8)
C19 C20 C21 C22 -0.6(12)
C19 C20 C21 C24 178.4(9)
C20 C21 C22 C23 2.5(12)
C21 C22 C23 C18 -3.4(11)
C23 C18 C19 C20 -0.5(9)
C23 C18 N2 C8 51.6(9)
C23 C18 N2 C17 -86.9(8)
C24 C21 C22 C23 -176.5(9)
C25 C26 C27 C28 -0.1(13)
C25 C30 C31 C32 -83.4(8)
C26 C25 C30 C29 0.6(10)
C26 C25 C30 C31 179.3(6)
C26 C27 C28 C29 -0.6(14)
C27 C28 C29 C30 1.3(14)
C28 C29 C30 C25 -1.3(11)
C28 C29 C30 C31 180.0(7)
C29 C30 C31 C32 95.4(8)
C30 C25 C26 C27 0.1(11)
C30 C31 C32 C33 -55.4(7)
C30 C31 C32 N3 59.9(7)
C31 C32 C33 N4 101.9(6)
C31 C32 N3 C7 -105.2(6)
C31 C32 N3 Ni1 66.5(7)
C32 C33 N4 C7 15.2(7)
C32 C33 N4 C34 -153.7(5)
C32 N3 Ni1 C1 -171.4(6)
C32 N3 Ni1 N1 -179.1(7)
C32 N3 Ni1 N5 5.3(6)
C33 C32 N3 C7 17.3(7)
C33 C32 N3 Ni1 -171.0(4)
C34 C35 C36 C37 0.9(10)
C35 C34 C39 C38 -0.8(9)
C35 C34 N4 C7 131.4(7)
C35 C34 N4 C33 -62.0(8)
C35 C36 C37 C38 -0.8(10)
C35 C36 C37 C40 -179.9(7)
C36 C37 C38 C39 -0.2(10)
C37 C38 C39 C34 1.0(10)
C39 C34 C35 C36 -0.1(9)
C39 C34 N4 C7 -51.0(8)
C39 C34 N4 C33 115.6(7)
C40 C37 C38 C39 179.0(7)
C41 N5 Ni1 C1 -5(7)
C41 N5 Ni1 N1 57(4)
C41 N5 Ni1 N3 -124(4)
C42 C41 N5 Ni1 60(38)
N1 C8 N2 C17 -9.3(8)
N1 C8 N2 C18 -153.1(6)
N1 C16 C17 N2 -20.8(8)
N2 C8 N1 C16 -4.9(8)
N2 C8 N1 Ni1 179.1(4)
N2 C18 C19 C20 -178.5(6)
N2 C18 C23 C22 -179.7(6)
N3 C7 N4 C33 -4.9(7)
N3 C7 N4 C34 163.2(5)
N3 C32 C33 N4 -18.8(6)
N4 C7 N3 C32 -8.6(7)
N4 C7 N3 Ni1 178.0(4)
N4 C34 C35 C36 177.6(6)
N4 C34 C39 C38 -178.5(5)
Ni1 C1 C2 C3 175.8(4)
Ni1 C1 C2 C8 -1.8(7)
Ni1 C1 C6 C5 -174.1(4)
Ni1 C1 C6 C7 2.5(6)
